data_2202577
loop_
_publ_author_name
'Atalay, \,Sehriman'
'Yavuz, Metin'
Bekircan,Olcay
'A\<gar, Ay\,sen'
'\,Sa\,smaz, Selami'

_publ_section_title
;
 3,5-Diphenyl-4-(3,4,5-trimethoxybenzylideneamino)-4<i>H</i>-1,2,4-triazole
;
_journal_issue 10
_journal_name_full 'Acta Crystallographica Section E'
_journal_page_first o1528
_journal_page_last o1529
_journal_paper_doi 10.1107/S1600536803020270
_journal_volume 59
_journal_year 2003
_chemical_formula_iupac 'C24 H22 N4 O3'
_chemical_formula_moiety 'C24 H22 N4 O3'
_chemical_formula_sum 'C24 H22 N4 O3'
_chemical_formula_weight 414.46
_chemical_name_systematic
;
3,5-Diphenyl-4-(3,4,5-trimethoxybenzylidenamino)-4H-1,2,4-triazole
;
_space_group_IT_number 14
_symmetry_cell_setting monoclinic
_symmetry_space_group_name_Hall '-P 2ybc'
_symmetry_space_group_name_H-M 'P 1 21/c 1'
_atom_sites_solution_hydrogens geom
_atom_sites_solution_primary direct
_atom_sites_solution_secondary difmap
_cell_angle_alpha 90.00
_cell_angle_beta 96.272(6)
_cell_angle_gamma 90.00
_cell_formula_units_Z 4
_cell_length_a 12.3359(10)
_cell_length_b 12.5288(12)
_cell_length_c 13.9855(11)
_cell_measurement_reflns_used 8342
_cell_measurement_temperature 293(2)
_cell_measurement_theta_max 30.43
_cell_measurement_theta_min 1.62
_cell_volume 2148.6(3)
_computing_cell_refinement X-AREA
_computing_data_collection 'X-AREA (Stoe & Cie, 2002)'
_computing_data_reduction 'X-RED (Stoe & Cie, 2002)'
_computing_molecular_graphics 'ORTEPIII (Burnett & Johnson, 1996)'
_computing_publication_material 'WinGX (Farrugia, 1997) and PARST (Nardelli, 1995)'
_computing_structure_refinement 'SHELXL97 (Sheldrick, 1997)'
_computing_structure_solution 'SHELXS97 (Sheldrick, 1997)'
_diffrn_ambient_temperature 293(2)
_diffrn_detector_area_resol_mean 6.67
_diffrn_measured_fraction_theta_full 0.991
_diffrn_measured_fraction_theta_max 0.991
_diffrn_measurement_device '2-circle goniometer'
_diffrn_measurement_device_type 'Stoe IPDS-2'
_diffrn_measurement_method \w
_diffrn_radiation_monochromator 'plane graphite'
_diffrn_radiation_source 'fine-focus sealed tube'
_diffrn_radiation_type MoK\a
_diffrn_radiation_wavelength 0.71073
_diffrn_reflns_av_R_equivalents 0.1342
_diffrn_reflns_av_sigmaI/netI 0.0543
_diffrn_reflns_limit_h_max 14
_diffrn_reflns_limit_h_min -14
_diffrn_reflns_limit_k_max 17
_diffrn_reflns_limit_k_min -18
_diffrn_reflns_limit_l_max 19
_diffrn_reflns_limit_l_min -20
_diffrn_reflns_number 3749
_diffrn_reflns_theta_full 25.00
_diffrn_reflns_theta_max 25.00
_diffrn_reflns_theta_min 1.66
_diffrn_standards_decay_% 'not measurement'
_diffrn_standards_interval_time 50
_diffrn_standards_number 1
_exptl_absorpt_coefficient_mu 0.087
_exptl_absorpt_correction_T_max 0.9966
_exptl_absorpt_correction_T_min 0.9852
_exptl_absorpt_correction_type integration
_exptl_absorpt_process_details '[Please provide reference]'
_exptl_crystal_colour white
_exptl_crystal_density_diffrn 1.281
_exptl_crystal_density_method 'not measured'
_exptl_crystal_description prism
_exptl_crystal_F_000 872
_exptl_crystal_size_max 0.5
_exptl_crystal_size_mid 0.3
_exptl_crystal_size_min 0.22
_refine_diff_density_max 0.161
_refine_diff_density_min -0.204
_refine_ls_extinction_coef 0.0074(7)
_refine_ls_extinction_expression Fc^*^=kFc[1+0.001xFc^2^\l^3^/sin(2\q)]^-1/4^
_refine_ls_extinction_method SHELXL97
_refine_ls_goodness_of_fit_ref 0.743
_refine_ls_hydrogen_treatment mixed
_refine_ls_matrix_type full
_refine_ls_number_parameters 336
_refine_ls_number_reflns 3749
_refine_ls_number_restraints 0
_refine_ls_restrained_S_all 0.743
_refine_ls_R_factor_all 0.0765
_refine_ls_R_factor_gt 0.0412
_refine_ls_shift/su_max 0.001
_refine_ls_shift/su_mean 0.000
_refine_ls_structure_factor_coef Fsqd
_refine_ls_weighting_details 'calc w = 1/[\s^2^(Fo^2^)+(0.0564P)^2^] where P = (Fo^2^+2Fc^2^)/3'
_refine_ls_weighting_scheme calc
_refine_ls_wR_factor_gt 0.0906
_refine_ls_wR_factor_ref 0.0965
_reflns_number_gt 1919
_reflns_number_total 3749
_reflns_threshold_expression I>2\s(I)
_cod_data_source_file cv6226.cif
_cod_data_source_block I
_cod_original_sg_symbol_H-M 'P 21/c'
_cod_database_code 2202577
_cod_database_fobs_code 2202577

loop_
_symmetry_equiv_pos_as_xyz
'x, y, z'
'-x, y+1/2, -z+1/2'
'-x, -y, -z'
'x, -y-1/2, z-1/2'

loop_
_atom_site_label
_atom_site_fract_x
_atom_site_fract_y
_atom_site_fract_z
_atom_site_U_iso_or_equiv
_atom_site_adp_type
_atom_site_calc_flag
_atom_site_refinement_flags
_atom_site_occupancy
_atom_site_disorder_assembly
_atom_site_disorder_group
_atom_site_type_symbol
H5 -0.0127(19) -0.3042(19) -0.1359(17) 0.075(7) Uiso d . 1 . . H
H1 -0.0628(19) -0.1301(19) -0.0978(17) 0.071(8) Uiso d . 1 . . H
C6 -0.0047(2) -0.2747(2) -0.0714(2) 0.0689(7) Uani d . 1 . . C
C1 -0.0361(2) -0.1725(2) -0.0496(2) 0.0734(7) Uani d . 1 . . C
H4 0.0652(18) -0.4108(19) -0.0147(15) 0.071(7) Uiso d . 1 . . H
C5 0.03802(19) -0.34094(19) 0.00111(17) 0.0582(6) Uani d . 1 . . C
C2 -0.0232(2) -0.1372(2) 0.0430(2) 0.0683(7) Uani d . 1 . . C
H2 -0.042(2) -0.067(2) 0.0580(18) 0.092(9) Uiso d . 1 . . H
C4 0.05173(16) -0.30604(16) 0.09562(15) 0.0489(5) Uani d . 1 . . C
O1 0.65053(12) -0.05881(13) 0.34780(12) 0.0707(5) Uani d . 1 . . O
C24 0.7103(2) -0.1513(2) 0.3804(2) 0.1013(10) Uani d . 1 . . C
H24A 0.6794 -0.1811 0.4346 0.152 Uiso calc R 1 . . H
H24B 0.7850 -0.1323 0.3991 0.152 Uiso calc R 1 . . H
H24C 0.7069 -0.2031 0.3295 0.152 Uiso calc R 1 . . H
C3 0.02103(18) -0.20244(18) 0.11653(19) 0.0572(6) Uani d . 1 . . C
H13 0.5211(16) -0.2295(17) 0.3190(14) 0.061(6) Uiso d . 1 . . H
O2 0.53783(12) 0.12509(12) 0.34586(12) 0.0674(5) Uani d . 1 . . O
C20 0.53960(17) -0.06629(18) 0.33702(15) 0.0536(5) Uani d . 1 . . C
C7 0.09076(17) -0.38202(16) 0.17130(15) 0.0498(5) Uani d . 1 . . C
C21 0.48321(19) -0.16127(18) 0.32291(15) 0.0537(5) Uani d . 1 . . C
C19 0.48413(18) 0.02952(16) 0.33962(15) 0.0511(5) Uani d . 1 . . C
N3 0.06275(15) -0.48338(14) 0.17133(14) 0.0613(5) Uani d . 1 . . N
H11 0.3544(18) -0.3247(17) 0.2955(14) 0.061(6) Uiso d . 1 . . H
H3 0.0282(18) -0.1819(18) 0.1826(17) 0.071(7) Uiso d . 1 . . H
C23 0.5967(3) 0.1492(2) 0.43460(19) 0.1014(10) Uani d . 1 . . C
H23A 0.5512 0.1382 0.4852 0.152 Uiso calc R 1 . . H
H23B 0.6198 0.2224 0.4348 0.152 Uiso calc R 1 . . H
H23C 0.6594 0.1036 0.4447 0.152 Uiso calc R 1 . . H
C16 0.36937(17) -0.15981(16) 0.31175(14) 0.0478(5) Uani d . 1 . . C
C18 0.37016(17) 0.03017(16) 0.32955(15) 0.0522(5) Uani d . 1 . . C
C15 0.31216(19) -0.26058(18) 0.29182(15) 0.0491(5) Uani d . 1 . . C
N1 0.16380(13) -0.36252(12) 0.24991(12) 0.0477(4) Uani d . 1 . . N
O3 0.32370(13) 0.12827(12) 0.33480(13) 0.0768(5) Uani d . 1 . . O
N4 0.20982(15) -0.26099(13) 0.26938(12) 0.0539(5) Uani d . 1 . . N
C17 0.31287(19) -0.06452(17) 0.31658(15) 0.0509(5) Uani d . 1 . . C
N2 0.11850(16) -0.53090(14) 0.25169(13) 0.0616(5) Uani d . 1 . . N
H6 0.3131(19) -0.6067(19) 0.3406(18) 0.079(8) Uiso d . 1 . . H
H12 0.2336(19) -0.0668(16) 0.3085(15) 0.065(6) Uiso d . 1 . . H
C22 0.2071(2) 0.1333(2) 0.3299(3) 0.1030(10) Uani d . 1 . . C
H22A 0.1755 0.1021 0.2706 0.155 Uiso calc R 1 . . H
H22B 0.1846 0.2065 0.3328 0.155 Uiso calc R 1 . . H
H22C 0.1831 0.0947 0.3831 0.155 Uiso calc R 1 . . H
C8 0.17949(17) -0.45760(16) 0.29801(15) 0.0515(5) Uani d . 1 . . C
C14 0.3125(2) -0.5686(2) 0.3973(2) 0.0752(7) Uani d . 1 . . C
C9 0.24885(18) -0.47733(17) 0.38892(15) 0.0538(6) Uani d . 1 . . C
H7 0.411(2) -0.652(2) 0.484(2) 0.101(11) Uiso d . 1 . . H
C13 0.3717(3) -0.5933(3) 0.4831(3) 0.0924(10) Uani d . 1 . . C
C10 0.2459(2) -0.4127(2) 0.46811(18) 0.0649(7) Uani d . 1 . . C
H10 0.2006(18) -0.3528(18) 0.4615(16) 0.069(7) Uiso d . 1 . . H
C12 0.3681(3) -0.5295(3) 0.5613(2) 0.0958(10) Uani d . 1 . . C
C11 0.3040(3) -0.4389(3) 0.5537(2) 0.0878(9) Uani d . 1 . . C
H8 0.408(3) -0.550(2) 0.624(2) 0.124(11) Uiso d . 1 . . H
H9 0.306(2) -0.396(2) 0.611(2) 0.108(10) Uiso d . 1 . . H

loop_
_atom_site_aniso_label
_atom_site_aniso_U_11
_atom_site_aniso_U_22
_atom_site_aniso_U_33
_atom_site_aniso_U_12
_atom_site_aniso_U_13
_atom_site_aniso_U_23
C6 0.0733(18) 0.0710(18) 0.0596(16) -0.0172(14) -0.0058(13) -0.0050(14)
C1 0.0648(17) 0.0756(19) 0.0760(19) -0.0078(14) -0.0096(14) 0.0131(16)
C5 0.0580(14) 0.0523(14) 0.0631(15) -0.0109(12) 0.0018(12) -0.0105(12)
C2 0.0642(16) 0.0608(16) 0.0796(19) 0.0060(13) 0.0062(14) 0.0001(14)
C4 0.0406(12) 0.0482(12) 0.0572(13) -0.0089(10) 0.0029(10) -0.0075(10)
O1 0.0390(9) 0.0704(11) 0.1027(13) -0.0079(8) 0.0072(8) 0.0052(9)
C24 0.0481(16) 0.112(2) 0.142(3) 0.0030(16) 0.0004(17) 0.046(2)
C3 0.0563(14) 0.0543(14) 0.0613(15) -0.0027(11) 0.0082(12) -0.0058(12)
O2 0.0631(10) 0.0560(9) 0.0809(11) -0.0264(8) -0.0019(9) 0.0086(8)
C20 0.0426(13) 0.0611(14) 0.0576(13) -0.0110(11) 0.0076(11) 0.0006(11)
C7 0.0468(13) 0.0476(13) 0.0547(13) -0.0090(10) 0.0044(11) -0.0094(10)
C21 0.0495(14) 0.0502(14) 0.0617(14) -0.0022(11) 0.0068(11) -0.0031(11)
C19 0.0505(13) 0.0485(13) 0.0543(13) -0.0130(11) 0.0056(10) 0.0027(10)
N3 0.0644(12) 0.0477(11) 0.0692(12) -0.0148(9) -0.0051(10) -0.0056(9)
C23 0.139(3) 0.087(2) 0.0769(19) -0.053(2) 0.0040(19) -0.0137(15)
C16 0.0495(13) 0.0462(12) 0.0479(12) -0.0106(10) 0.0056(10) -0.0045(9)
C18 0.0502(13) 0.0445(13) 0.0615(13) -0.0043(10) 0.0042(11) -0.0006(10)
C15 0.0510(15) 0.0480(13) 0.0487(12) -0.0056(11) 0.0071(11) -0.0054(10)
N1 0.0489(10) 0.0382(10) 0.0552(10) -0.0105(8) 0.0021(9) -0.0065(8)
O3 0.0543(10) 0.0468(9) 0.1277(15) -0.0004(8) 0.0029(10) -0.0060(9)
N4 0.0531(12) 0.0424(10) 0.0639(12) -0.0108(8) -0.0036(9) -0.0070(8)
C17 0.0419(13) 0.0503(13) 0.0593(13) -0.0068(11) 0.0003(11) -0.0039(10)
N2 0.0700(13) 0.0471(11) 0.0658(12) -0.0133(10) -0.0019(10) -0.0024(9)
C22 0.0546(17) 0.0726(19) 0.180(3) 0.0108(14) 0.0035(19) -0.0068(19)
C8 0.0559(13) 0.0445(13) 0.0547(12) -0.0090(10) 0.0086(11) -0.0025(10)
C14 0.091(2) 0.0685(17) 0.0661(17) 0.0008(16) 0.0092(16) 0.0054(15)
C9 0.0576(14) 0.0468(12) 0.0573(14) -0.0104(11) 0.0082(11) 0.0037(11)
C13 0.100(2) 0.086(2) 0.091(3) 0.0166(19) 0.007(2) 0.0272(19)
C10 0.0756(18) 0.0616(16) 0.0569(16) -0.0105(14) 0.0046(13) -0.0029(13)
C12 0.101(2) 0.112(3) 0.070(2) -0.014(2) -0.0122(18) 0.019(2)
C11 0.113(3) 0.086(2) 0.0619(19) -0.021(2) -0.0001(18) 0.0022(17)

loop_
_atom_type_symbol
_atom_type_description
_atom_type_scat_dispersion_real
_atom_type_scat_dispersion_imag
_atom_type_scat_source
C C 0.0033 0.0016 'International Tables Vol C Tables 4.2.6.8 and 6.1.1.4'
H H 0.0000 0.0000 'International Tables Vol C Tables 4.2.6.8 and 6.1.1.4'
N N 0.0061 0.0033 'International Tables Vol C Tables 4.2.6.8 and 6.1.1.4'
O O 0.0106 0.0060 'International Tables Vol C Tables 4.2.6.8 and 6.1.1.4'

loop_
_geom_angle_atom_site_label_1
_geom_angle_atom_site_label_2
_geom_angle_atom_site_label_3
_geom_angle
C5 C6 C1 119.5(3)
C5 C6 H5 116.7(14)
C1 C6 H5 123.9(14)
C2 C1 C6 120.4(3)
C2 C1 H1 121.3(15)
C6 C1 H1 118.3(15)
C6 C5 C4 120.8(2)
C6 C5 H4 119.4(13)
C4 C5 H4 119.5(13)
C1 C2 C3 120.8(3)
C1 C2 H2 120.8(16)
C3 C2 H2 118.4(16)
C5 C4 C3 119.2(2)
C5 C4 C7 118.72(19)
C3 C4 C7 121.97(19)
C20 O1 C24 117.29(18)
O1 C24 H24A 109.5
O1 C24 H24B 109.5
H24A C24 H24B 109.5
O1 C24 H24C 109.5
H24A C24 H24C 109.5
H24B C24 H24C 109.5
C2 C3 C4 119.4(2)
C2 C3 H3 123.3(14)
C4 C3 H3 117.2(14)
C19 O2 C23 116.52(18)
O1 C20 C21 124.0(2)
O1 C20 C19 115.51(19)
C21 C20 C19 120.5(2)
N3 C7 N1 108.82(19)
N3 C7 C4 124.16(19)
N1 C7 C4 126.96(18)
C20 C21 C16 119.3(2)
C20 C21 H13 121.6(12)
C16 C21 H13 119.1(12)
O2 C19 C20 121.59(19)
O2 C19 C18 118.5(2)
C20 C19 C18 119.82(19)
C7 N3 N2 107.92(17)
O2 C23 H23A 109.5
O2 C23 H23B 109.5
H23A C23 H23B 109.5
O2 C23 H23C 109.5
H23A C23 H23C 109.5
H23B C23 H23C 109.5
C17 C16 C21 120.7(2)
C17 C16 C15 121.3(2)
C21 C16 C15 118.0(2)
O3 C18 C17 124.7(2)
O3 C18 C19 115.13(19)
C17 C18 C19 120.2(2)
N4 C15 C16 119.9(2)
N4 C15 H11 122.2(13)
C16 C15 H11 117.9(13)
C7 N1 C8 106.55(16)
C7 N1 N4 122.30(17)
C8 N1 N4 131.14(17)
C18 O3 C22 117.60(18)
C15 N4 N1 114.92(18)
C18 C17 C16 119.5(2)
C18 C17 H12 122.3(13)
C16 C17 H12 118.2(13)
C8 N2 N3 107.85(17)
O3 C22 H22A 109.5
O3 C22 H22B 109.5
H22A C22 H22B 109.5
O3 C22 H22C 109.5
H22A C22 H22C 109.5
H22B C22 H22C 109.5
N2 C8 N1 108.85(19)
N2 C8 C9 123.77(19)
N1 C8 C9 127.33(18)
C13 C14 C9 120.2(3)
C13 C14 H6 125.4(16)
C9 C14 H6 114.3(16)
C10 C9 C14 118.9(2)
C10 C9 C8 122.1(2)
C14 C9 C8 118.8(2)
C12 C13 C14 120.7(3)
C12 C13 H7 123.0(19)
C14 C13 H7 116(2)
C11 C10 C9 120.4(3)
C11 C10 H10 122.0(14)
C9 C10 H10 117.5(14)
C13 C12 C11 119.3(3)
C13 C12 H8 119.9(18)
C11 C12 H8 120.7(18)
C10 C11 C12 120.5(3)
C10 C11 H9 123.4(18)
C12 C11 H9 116.1(18)

loop_
_geom_bond_atom_site_label_1
_geom_bond_atom_site_label_2
_geom_bond_site_symmetry_2
_geom_bond_distance
_geom_bond_publ_flag
C6 C5 . 1.371(3) ?
C6 C1 . 1.381(4) ?
C6 H5 . 0.97(2) ?
C1 C2 . 1.361(4) ?
C1 H1 . 0.89(2) ?
C5 C4 . 1.385(3) ?
C5 H4 . 0.97(2) ?
C2 C3 . 1.379(3) ?
C2 H2 . 0.94(3) ?
C4 C3 . 1.392(3) ?
C4 C7 . 1.465(3) yes
O1 C20 . 1.363(2) yes
O1 C24 . 1.422(3) yes
C24 H24A . 0.9600 ?
C24 H24B . 0.9600 ?
C24 H24C . 0.9600 ?
C3 H3 . 0.95(2) ?
O2 C19 . 1.367(2) yes
O2 C23 . 1.401(3) yes
C20 C21 . 1.382(3) ?
C20 C19 . 1.384(3) ?
C7 N3 . 1.316(2) yes
C7 N1 . 1.365(2) yes
C21 C16 . 1.396(3) ?
C21 H13 . 0.98(2) ?
C19 C18 . 1.398(3) ?
N3 N2 . 1.386(3) yes
C23 H23A . 0.9600 ?
C23 H23B . 0.9600 ?
C23 H23C . 0.9600 ?
C16 C17 . 1.388(3) ?
C16 C15 . 1.458(3) ?
C18 O3 . 1.361(2) yes
C18 C17 . 1.383(3) ?
C15 N4 . 1.267(3) yes
C15 H11 . 0.96(2) ?
N1 C8 . 1.371(2) yes
N1 N4 . 1.407(2) yes
O3 C22 . 1.434(3) yes
C17 H12 . 0.97(2) ?
N2 C8 . 1.313(3) yes
C22 H22A . 0.9600 ?
C22 H22B . 0.9600 ?
C22 H22C . 0.9600 ?
C8 C9 . 1.474(3) ?
C14 C13 . 1.371(4) ?
C14 C9 . 1.385(3) ?
C14 H6 . 0.93(2) ?
C9 C10 . 1.375(3) ?
C13 C12 . 1.359(5) ?
C13 H7 . 0.88(3) ?
C10 C11 . 1.366(4) ?
C10 H10 . 0.93(2) ?
C12 C11 . 1.380(5) ?
C12 H8 . 0.99(3) ?
C11 H9 . 0.96(3) ?

loop_
_geom_hbond_atom_site_label_D
_geom_hbond_atom_site_label_H
_geom_hbond_atom_site_label_A
_geom_hbond_site_symmetry_A
_geom_hbond_distance_DH
_geom_hbond_distance_HA
_geom_hbond_distance_DA
_geom_hbond_angle_DHA
C15 H11 O2 2_645 0.96(2) 2.58(2) 3.156(3) 119.2(15)

loop_
_geom_torsion_atom_site_label_1
_geom_torsion_atom_site_label_2
_geom_torsion_atom_site_label_3
_geom_torsion_atom_site_label_4
_geom_torsion
C5 C6 C1 C2 1.0(4)
C1 C6 C5 C4 -1.1(4)
C6 C1 C2 C3 -0.2(4)
C6 C5 C4 C3 0.3(3)
C6 C5 C4 C7 175.9(2)
C1 C2 C3 C4 -0.6(4)
C5 C4 C3 C2 0.6(3)
C7 C4 C3 C2 -174.9(2)
C24 O1 C20 C21 -23.3(3)
C24 O1 C20 C19 157.6(2)
C5 C4 C7 N3 -37.1(3)
C3 C4 C7 N3 138.4(2)
C5 C4 C7 N1 140.0(2)
C3 C4 C7 N1 -44.5(3)
O1 C20 C21 C16 -179.38(19)
C19 C20 C21 C16 -0.3(3)
C23 O2 C19 C20 -72.2(3)
C23 O2 C19 C18 111.9(3)
O1 C20 C19 O2 4.4(3)
C21 C20 C19 O2 -174.8(2)
O1 C20 C19 C18 -179.78(18)
C21 C20 C19 C18 1.1(3)
N1 C7 N3 N2 0.1(2)
C4 C7 N3 N2 177.69(18)
C20 C21 C16 C17 -1.3(3)
C20 C21 C16 C15 176.76(19)
O2 C19 C18 O3 -5.1(3)
C20 C19 C18 O3 178.93(19)
O2 C19 C18 C17 175.68(19)
C20 C19 C18 C17 -0.3(3)
C17 C16 C15 N4 6.8(3)
C21 C16 C15 N4 -171.2(2)
N3 C7 N1 C8 0.3(2)
C4 C7 N1 C8 -177.23(19)
N3 C7 N1 N4 179.43(17)
C4 C7 N1 N4 1.9(3)
C17 C18 O3 C22 2.3(3)
C19 C18 O3 C22 -176.8(2)
C16 C15 N4 N1 178.80(16)
C7 N1 N4 C15 -133.4(2)
C8 N1 N4 C15 45.5(3)
O3 C18 C17 C16 179.6(2)
C19 C18 C17 C16 -1.3(3)
C21 C16 C17 C18 2.0(3)
C15 C16 C17 C18 -175.91(19)
C7 N3 N2 C8 -0.5(2)
N3 N2 C8 N1 0.6(2)
N3 N2 C8 C9 178.38(19)
C7 N1 C8 N2 -0.5(2)
N4 N1 C8 N2 -179.62(18)
C7 N1 C8 C9 -178.2(2)
N4 N1 C8 C9 2.7(3)
C13 C14 C9 C10 -0.3(4)
C13 C14 C9 C8 -175.2(2)
N2 C8 C9 C10 -129.7(2)
N1 C8 C9 C10 47.7(3)
N2 C8 C9 C14 45.0(3)
N1 C8 C9 C14 -137.6(2)
C9 C14 C13 C12 0.6(5)
C14 C9 C10 C11 -0.6(4)
C8 C9 C10 C11 174.1(2)
C14 C13 C12 C11 0.0(5)
C9 C10 C11 C12 1.2(4)
C13 C12 C11 C10 -0.9(5)

loop_
_cod_related_entry_id
_cod_related_entry_database
_cod_related_entry_code
1 ChemSpider 9822041
